data_1548276
loop_
_publ_author_name
'Shin-ichiro Noro'
'Junya Mizutani'
'Yuh Hijikata'
'Ryotaro Matsuda'
'Hiroshi Sato'
'Susumu Kitagawa'
'Kunihisa Sugimoto'
'Yasutaka Inubushi'
'Kazuya Kubo'
'Takayoshi Nakamura'

_publ_section_title
;
 Porous coordination polymers with ubiquitous and biocompatible metals and
 a neutral bridging ligand
;
_journal_name_full 'Nature Communications'
_journal_page_first 5851
_journal_paper_doi 10.1038/ncomms6851
_journal_volume 6
_journal_year 2015
_chemical_formula_moiety 'C32 H30 Mg2 N4 O12'
_chemical_formula_sum 'C32 H30 Mg2 N4 O12'
_chemical_formula_weight 711.22
_space_group_IT_number 15
_symmetry_cell_setting monoclinic
_symmetry_Int_Tables_number 15
_symmetry_space_group_name_Hall '-C 2yc'
_symmetry_space_group_name_H-M 'C 1 2/c 1'
_atom_sites_solution_hydrogens geom
_atom_sites_solution_primary direct
_atom_sites_solution_secondary difmap
_cell_angle_alpha 90.0000
_cell_angle_beta 129.6663(13)
_cell_angle_gamma 90.0000
_cell_formula_units_Z 4
_cell_length_a 18.2716(9)
_cell_length_b 17.2585(9)
_cell_length_c 13.5539(7)
_cell_measurement_reflns_used 13368
_cell_measurement_temperature 173
_cell_measurement_theta_max 27.40
_cell_measurement_theta_min 3.04
_cell_volume 3290.1(3)
_computing_cell_refinement 'RAPID AUTO'
_computing_data_collection 'RAPID AUTO (Rigaku, ????)'
_computing_data_reduction 'RAPID AUTO'
_computing_molecular_graphics 'CrystalStructure 4.0'
_computing_publication_material 'CrystalStructure 4.0 (Rigaku, 2010)'
_computing_structure_refinement 'SHELXL97 (Sheldrick, 2008)'
_computing_structure_solution 'SHELXS97 (Sheldrick, 2008)'
_diffrn_ambient_temperature 173
_diffrn_detector_area_resol_mean 10.000
_diffrn_measured_fraction_theta_full 0.995
_diffrn_measured_fraction_theta_max 0.995
_diffrn_measurement_device_type 'Rigaku R-AXIS RAPID'
_diffrn_measurement_method \w
_diffrn_radiation_type 'Mo K\a'
_diffrn_radiation_wavelength 0.71075
_diffrn_reflns_av_R_equivalents 0.0224
_diffrn_reflns_limit_h_max 23
_diffrn_reflns_limit_h_min -23
_diffrn_reflns_limit_k_max 22
_diffrn_reflns_limit_k_min -22
_diffrn_reflns_limit_l_max 17
_diffrn_reflns_limit_l_min -17
_diffrn_reflns_number 15818
_diffrn_reflns_theta_full 27.39
_diffrn_reflns_theta_max 27.39
_diffrn_standards_interval_count .
_diffrn_standards_number 0
_exptl_absorpt_coefficient_mu 0.144
_exptl_absorpt_correction_T_max 0.972
_exptl_absorpt_correction_T_min 0.811
_exptl_absorpt_correction_type multi-scan
_exptl_absorpt_process_details 'ABSCOR (Rigaku, 1995)'
_exptl_crystal_colour colorless
_exptl_crystal_density_diffrn 1.436
_exptl_crystal_density_method 'not measured'
_exptl_crystal_description chunk
_exptl_crystal_F_000 1480.00
_exptl_crystal_size_max 0.600
_exptl_crystal_size_mid 0.200
_exptl_crystal_size_min 0.200
_refine_diff_density_max 1.020
_refine_diff_density_min -0.560
_refine_ls_extinction_method none
_refine_ls_goodness_of_fit_ref 1.049
_refine_ls_hydrogen_treatment constr
_refine_ls_number_parameters 228
_refine_ls_number_reflns 3724
_refine_ls_number_restraints 0
_refine_ls_R_factor_gt 0.0556
_refine_ls_shift/su_max 0.000
_refine_ls_structure_factor_coef Fsqd
_refine_ls_weighting_details 'w = 1/[\s^2^(Fo^2^)+(0.0955P)^2^+7.8373P] where P=(Fo^2^+2Fc^2^)/3'
_refine_ls_weighting_scheme calc
_refine_ls_wR_factor_ref 0.1635
_reflns_number_gt 3322
_reflns_number_total 3724
_reflns_threshold_expression F^2^>2.0\s(F^2^)
_cod_data_source_file ncomms6851-s3.cif
_cod_data_source_block 2_2DMF
_cod_database_code 1548276

loop_
_symmetry_equiv_pos_site_id
_symmetry_equiv_pos_as_xyz
1 +X,+Y,+Z
2 -X,+Y,1/2-Z
3 -X,-Y,-Z
4 +X,-Y,1/2+Z
5 1/2+X,1/2+Y,+Z
6 1/2-X,1/2+Y,1/2-Z
7 1/2-X,1/2-Y,-Z
8 1/2+X,1/2-Y,1/2+Z

loop_
_atom_site_label
_atom_site_type_symbol
_atom_site_fract_x
_atom_site_fract_y
_atom_site_fract_z
_atom_site_U_iso_or_equiv
_atom_site_adp_type
_atom_site_occupancy
_atom_site_symmetry_multiplicity
_atom_site_calc_flag
_atom_site_refinement_flags
_atom_site_disorder_assembly
_atom_site_disorder_group
Mg1 Mg 0.0000 0.19468(5) 0.2500 0.0113(2) Uani 1.0 4 d . . .
Mg2 Mg 0.2500 0.2500 0.5000 0.0109(2) Uani 1.0 4 d . . .
O1 O 0.08838(10) 0.11234(8) 0.38025(13) 0.0185(3) Uani 1.0 8 d . . .
O2 O 0.23026(10) 0.14903(8) 0.56214(13) 0.0178(3) Uani 1.0 8 d . . .
O3 O 0.22933(9) -0.18593(8) 0.85546(13) 0.0163(3) Uani 1.0 8 d . . .
O4 O 0.07484(10) -0.19955(8) 0.68586(13) 0.0168(3) Uani 1.0 8 d . . .
O5 O 0.09992(9) 0.27957(8) 0.38917(13) 0.0165(3) Uani 1.0 8 d . . .
O6 O 0.1329(3) 0.6464(2) 0.4159(4) 0.0945(12) Uani 1.0 8 d . . .
N1 N 0.07425(11) 0.34017(9) 0.42265(16) 0.0158(4) Uani 1.0 8 d . . .
N2 N 0.2778(3) 0.6679(3) 0.6157(4) 0.0743(10) Uani 1.0 8 d . . .
C1 C 0.16389(14) 0.02986(11) 0.55916(19) 0.0169(4) Uani 1.0 8 d . . .
C2 C 0.08683(15) -0.02061(13) 0.4908(2) 0.0247(5) Uani 1.0 8 d . . .
C3 C 0.08499(15) -0.08543(13) 0.5503(2) 0.0256(5) Uani 1.0 8 d . . .
C4 C 0.16068(14) -0.10119(11) 0.67792(19) 0.0170(4) Uani 1.0 8 d . . .
C5 C 0.23865(16) -0.05194(14) 0.7450(2) 0.0298(6) Uani 1.0 8 d . . .
C6 C 0.24007(16) 0.01378(14) 0.6864(2) 0.0289(5) Uani 1.0 8 d . . .
C7 C 0.16083(13) 0.10307(10) 0.49502(18) 0.0146(4) Uani 1.0 8 d . . .
C8 C 0.15526(13) -0.16789(10) 0.74557(18) 0.0143(4) Uani 1.0 8 d . . .
C9 C 0.08657(15) 0.41225(12) 0.3980(2) 0.0211(4) Uani 1.0 8 d . . .
C10 C 0.05690(16) 0.47582(12) 0.4258(2) 0.0230(5) Uani 1.0 8 d . . .
C11 C 0.01581(13) 0.46622(11) 0.48379(19) 0.0191(4) Uani 1.0 8 d . . .
C12 C 0.00749(17) 0.39056(13) 0.5120(3) 0.0283(5) Uani 1.0 8 d . . .
C13 C 0.03752(16) 0.32835(12) 0.4813(3) 0.0256(5) Uani 1.0 8 d . . .
C14 C 0.3785(6) 0.6519(8) 0.7014(8) 0.234(7) Uani 1.0 8 d . . .
C15 C 0.2447(6) 0.7169(4) 0.6578(7) 0.115(3) Uani 1.0 8 d . . .
C16 C 0.2205(5) 0.6346(3) 0.4958(6) 0.0866(14) Uani 1.0 8 d . . .
H1 H 0.0351 -0.0108 0.4030 0.0296 Uiso 1.0 8 calc R . .
H2 H 0.0316 -0.1191 0.5032 0.0307 Uiso 1.0 8 calc R . .
H3 H 0.2916 -0.0631 0.8317 0.0358 Uiso 1.0 8 calc R . .
H4 H 0.2933 0.0476 0.7337 0.0346 Uiso 1.0 8 calc R . .
H5 H 0.1160 0.4195 0.3609 0.0253 Uiso 1.0 8 calc R . .
H6 H 0.0644 0.5264 0.4056 0.0276 Uiso 1.0 8 calc R . .
H7 H -0.0190 0.3816 0.5527 0.0340 Uiso 1.0 8 calc R . .
H8 H 0.0321 0.2771 0.5018 0.0308 Uiso 1.0 8 calc R . .
H9A H 0.4059 0.6700 0.6627 0.2807 Uiso 1.0 8 calc R . .
H10B H 0.3888 0.5960 0.7168 0.2807 Uiso 1.0 8 calc R . .
H11C H 0.4091 0.6788 0.7829 0.2807 Uiso 1.0 8 calc R . .
H12A H 0.1977 0.6900 0.6582 0.1381 Uiso 1.0 8 calc R . .
H13B H 0.2150 0.7619 0.6007 0.1381 Uiso 1.0 8 calc R . .
H14C H 0.2977 0.7342 0.7449 0.1381 Uiso 1.0 8 calc R . .
H16 H 0.2488 0.6011 0.4728 0.1039 Uiso 1.0 8 calc R . .

loop_
_atom_site_aniso_label
_atom_site_aniso_U_11
_atom_site_aniso_U_22
_atom_site_aniso_U_33
_atom_site_aniso_U_12
_atom_site_aniso_U_13
_atom_site_aniso_U_23
Mg1 0.0111(4) 0.0090(4) 0.0121(5) 0.0000 0.0066(4) 0.0000
Mg2 0.0112(4) 0.0086(4) 0.0122(4) -0.0006(3) 0.0071(4) -0.0014(3)
O1 0.0159(7) 0.0147(7) 0.0167(7) 0.0012(5) 0.0066(6) 0.0046(5)
O2 0.0183(7) 0.0133(7) 0.0175(7) -0.0028(5) 0.0095(6) 0.0013(5)
O3 0.0158(7) 0.0177(7) 0.0153(7) 0.0018(5) 0.0098(6) 0.0058(5)
O4 0.0167(7) 0.0186(7) 0.0167(7) -0.0037(5) 0.0114(6) -0.0009(5)
O5 0.0126(7) 0.0130(7) 0.0207(7) 0.0003(5) 0.0091(6) -0.0079(5)
O6 0.0612(19) 0.086(3) 0.139(4) -0.0109(17) 0.065(3) 0.009(3)
N1 0.0113(8) 0.0147(8) 0.0171(8) 0.0014(6) 0.0070(7) -0.0052(6)
N2 0.075(3) 0.086(3) 0.074(3) 0.016(2) 0.053(2) 0.0004(19)
C1 0.0162(9) 0.0145(9) 0.0175(9) 0.0003(7) 0.0097(8) 0.0029(7)
C2 0.0197(10) 0.0231(10) 0.0160(10) -0.0043(8) 0.0043(9) 0.0052(8)
C3 0.0208(10) 0.0231(11) 0.0196(10) -0.0080(9) 0.0067(9) 0.0030(8)
C4 0.0163(9) 0.0164(9) 0.0177(9) 0.0006(7) 0.0107(8) 0.0037(7)
C5 0.0194(10) 0.0321(12) 0.0167(10) -0.0073(9) 0.0016(9) 0.0099(9)
C6 0.0197(11) 0.0273(11) 0.0215(11) -0.0093(9) 0.0047(9) 0.0072(9)
C7 0.0159(9) 0.0124(8) 0.0169(9) 0.0022(7) 0.0110(8) 0.0025(7)
C8 0.0157(9) 0.0134(9) 0.0165(9) 0.0005(7) 0.0115(8) 0.0012(7)
C9 0.0246(10) 0.0177(10) 0.0243(10) 0.0042(8) 0.0172(9) 0.0003(8)
C10 0.0286(11) 0.0162(9) 0.0271(11) 0.0060(8) 0.0192(10) 0.0014(8)
C11 0.0137(9) 0.0182(10) 0.0210(10) 0.0016(8) 0.0090(8) -0.0060(8)
C12 0.0356(12) 0.0201(11) 0.0467(14) -0.0056(9) 0.0344(12) -0.0106(10)
C13 0.0318(12) 0.0158(10) 0.0416(13) -0.0055(9) 0.0291(11) -0.0078(9)
C14 0.147(7) 0.433(19) 0.104(6) 0.172(10) 0.072(6) 0.037(9)
C15 0.197(8) 0.079(4) 0.158(6) 0.007(4) 0.154(6) -0.010(4)
C16 0.102(4) 0.084(4) 0.100(4) 0.003(3) 0.076(4) -0.011(3)

loop_
_atom_type_symbol
_atom_type_description
_atom_type_scat_dispersion_real
_atom_type_scat_dispersion_imag
_atom_type_scat_source
C C 0.0033 0.0016
;
International Tables for Crystallography
(1992, Vol. C, Tables 4.2.6.8 and 6.1.1.4)
;
H H 0.0000 0.0000
;
International Tables for Crystallography
(1992, Vol. C, Table 6.1.1.4)
;
O O 0.0106 0.0060
;
International Tables for Crystallography
(1992, Vol. C, Tables 4.2.6.8 and 6.1.1.4)
;
N N 0.0061 0.0033
;
International Tables for Crystallography
(1992, Vol. C, Tables 4.2.6.8 and 6.1.1.4)
;
Mg Mg 0.0486 0.0363
;
International Tables for Crystallography
(1992, Vol. C, Tables 4.2.6.8 and 6.1.1.4)
;

loop_
_geom_angle_atom_site_label_1
_geom_angle_atom_site_label_2
_geom_angle_atom_site_label_3
_geom_angle
_geom_angle_publ_flag
_geom_angle_site_symmetry_1
_geom_angle_site_symmetry_2
_geom_angle_site_symmetry_3
O1 Mg1 O1 90.91(6) yes . . 2_555
O1 Mg1 O4 92.06(8) yes . . 3_556
O1 Mg1 O4 91.26(8) yes . . 4_554
O1 Mg1 O5 87.44(5) yes . . .
O1 Mg1 O5 177.00(8) yes . . 2_555
O1 Mg1 O4 91.26(8) yes 2_555 . 3_556
O1 Mg1 O4 92.06(8) yes 2_555 . 4_554
O1 Mg1 O5 177.00(8) yes 2_555 . .
O1 Mg1 O5 87.44(5) yes 2_555 . 2_555
O4 Mg1 O4 175.27(8) yes 3_556 . 4_554
O4 Mg1 O5 91.31(7) yes 3_556 . .
O4 Mg1 O5 85.47(7) yes 3_556 . 2_555
O4 Mg1 O5 85.47(7) yes 4_554 . .
O4 Mg1 O5 91.31(7) yes 4_554 . 2_555
O5 Mg1 O5 94.30(6) yes . . 2_555
O2 Mg2 O2 180.00(10) yes . . 7_556
O2 Mg2 O3 87.78(7) yes . . 4_554
O2 Mg2 O3 92.22(7) yes . . 6_556
O2 Mg2 O5 90.47(6) yes . . .
O2 Mg2 O5 89.53(6) yes . . 7_556
O2 Mg2 O3 92.22(7) yes 7_556 . 4_554
O2 Mg2 O3 87.78(7) yes 7_556 . 6_556
O2 Mg2 O5 89.53(6) yes 7_556 . .
O2 Mg2 O5 90.47(6) yes 7_556 . 7_556
O3 Mg2 O3 180.00(9) yes 4_554 . 6_556
O3 Mg2 O5 94.79(6) yes 4_554 . .
O3 Mg2 O5 85.21(6) yes 4_554 . 7_556
O3 Mg2 O5 85.21(6) yes 6_556 . .
O3 Mg2 O5 94.79(6) yes 6_556 . 7_556
O5 Mg2 O5 180.00(9) yes . . 7_556
Mg1 O1 C7 142.61(13) yes . . .
Mg2 O2 C7 126.39(13) yes . . .
Mg2 O3 C8 131.69(18) yes 4_555 . .
Mg1 O4 C8 122.15(17) yes 3_556 . .
Mg1 O5 Mg2 115.67(8) yes . . .
Mg1 O5 N1 122.94(12) yes . . .
Mg2 O5 N1 120.45(9) yes . . .
O5 N1 C9 119.2(3) yes . . .
O5 N1 C13 119.83(18) yes . . .
C9 N1 C13 120.9(3) yes . . .
C14 N2 C15 117.5(7) yes . . .
C14 N2 C16 119.2(7) yes . . .
C15 N2 C16 123.3(5) yes . . .
C2 C1 C6 119.2(3) yes . . .
C2 C1 C7 119.31(16) yes . . .
C6 C1 C7 121.38(18) yes . . .
C1 C2 C3 120.40(18) yes . . .
C2 C3 C4 120.4(2) yes . . .
C3 C4 C5 119.1(3) yes . . .
C3 C4 C8 120.38(19) yes . . .
C5 C4 C8 120.37(17) yes . . .
C4 C5 C6 120.63(18) yes . . .
C1 C6 C5 120.1(2) yes . . .
O1 C7 O2 126.5(2) yes . . .
O1 C7 C1 116.23(16) yes . . .
O2 C7 C1 117.31(15) yes . . .
O3 C8 O4 125.9(3) yes . . .
O3 C8 C4 118.02(18) yes . . .
O4 C8 C4 116.11(15) yes . . .
N1 C9 C10 120.7(3) yes . . .
C9 C10 C11 120.3(3) yes . . .
C10 C11 C11 121.4(2) yes . . 3_566
C10 C11 C12 117.1(3) yes . . .
C11 C11 C12 121.4(3) yes 3_566 . .
C11 C12 C13 120.6(4) yes . . .
N1 C13 C12 120.2(3) yes . . .
O6 C16 N2 122.9(8) yes . . .
C1 C2 H1 119.795 no . . .
C3 C2 H1 119.802 no . . .
C2 C3 H2 119.789 no . . .
C4 C3 H2 119.790 no . . .
C4 C5 H3 119.691 no . . .
C6 C5 H3 119.676 no . . .
C1 C6 H4 119.926 no . . .
C5 C6 H4 119.926 no . . .
N1 C9 H5 119.636 no . . .
C10 C9 H5 119.648 no . . .
C9 C10 H6 119.843 no . . .
C11 C10 H6 119.844 no . . .
C11 C12 H7 119.702 no . . .
C13 C12 H7 119.696 no . . .
N1 C13 H8 119.882 no . . .
C12 C13 H8 119.880 no . . .
N2 C14 H9A 109.464 no . . .
N2 C14 H10B 109.470 no . . .
N2 C14 H11C 109.475 no . . .
H9A C14 H10B 109.477 no . . .
H9A C14 H11C 109.471 no . . .
H10B C14 H11C 109.469 no . . .
N2 C15 H12A 109.474 no . . .
N2 C15 H13B 109.468 no . . .
N2 C15 H14C 109.466 no . . .
H12A C15 H13B 109.469 no . . .
H12A C15 H14C 109.474 no . . .
H13B C15 H14C 109.477 no . . .
O6 C16 H16 118.576 no . . .
N2 C16 H16 118.573 no . . .

loop_
_geom_bond_atom_site_label_1
_geom_bond_atom_site_label_2
_geom_bond_distance
_geom_bond_publ_flag
_geom_bond_site_symmetry_1
_geom_bond_site_symmetry_2
Mg1 O1 2.0259(14) yes . .
Mg1 O1 2.0259(14) yes . 2_555
Mg1 O4 2.037(3) yes . 3_556
Mg1 O4 2.037(3) yes . 4_554
Mg1 O5 2.1544(14) yes . .
Mg1 O5 2.1544(14) yes . 2_555
Mg2 O2 2.0649(17) yes . .
Mg2 O2 2.0649(17) yes . 7_556
Mg2 O3 2.0637(18) yes . 4_554
Mg2 O3 2.0637(18) yes . 6_556
Mg2 O5 2.1858(14) yes . .
Mg2 O5 2.1858(14) yes . 7_556
O1 C7 1.2526(19) yes . .
O2 C7 1.262(3) yes . .
O3 C8 1.2544(19) yes . .
O4 C8 1.263(3) yes . .
O5 N1 1.338(3) yes . .
O6 C16 1.251(7) yes . .
N1 C9 1.344(3) yes . .
N1 C13 1.343(5) yes . .
N2 C14 1.443(10) yes . .
N2 C15 1.359(12) yes . .
N2 C16 1.377(7) yes . .
C1 C2 1.391(3) yes . .
C1 C6 1.387(3) yes . .
C1 C7 1.514(4) yes . .
C2 C3 1.392(4) yes . .
C3 C4 1.387(3) yes . .
C4 C5 1.387(3) yes . .
C4 C8 1.514(4) yes . .
C5 C6 1.395(4) yes . .
C9 C10 1.379(4) yes . .
C10 C11 1.400(5) yes . .
C11 C11 1.487(4) yes . 3_566
C11 C12 1.396(4) yes . .
C12 C13 1.385(5) yes . .
C2 H1 0.950 no . .
C3 H2 0.950 no . .
C5 H3 0.950 no . .
C6 H4 0.950 no . .
C9 H5 0.950 no . .
C10 H6 0.950 no . .
C12 H7 0.950 no . .
C13 H8 0.950 no . .
C14 H9A 0.980 no . .
C14 H10B 0.980 no . .
C14 H11C 0.980 no . .
C15 H12A 0.980 no . .
C15 H13B 0.980 no . .
C15 H14C 0.980 no . .
C16 H16 0.950 no . .

loop_
_geom_contact_atom_site_label_1
_geom_contact_atom_site_label_2
_geom_contact_distance
_geom_contact_publ_flag
_geom_contact_site_symmetry_1
_geom_contact_site_symmetry_2
Mg1 O3 3.4609(17) no . 3_556
Mg1 O3 3.4609(17) no . 4_554
Mg1 N1 3.0933(18) no . 2_555
Mg1 C7 3.1153(17) no . 2_555
Mg1 C8 2.912(3) no . 4_554
Mg1 C13 3.588(3) no . .
Mg1 C13 3.588(3) no . 2_555
Mg2 O1 3.2985(15) no . .
Mg2 O1 3.2985(15) no . 7_556
Mg2 O4 3.4254(13) no . 4_554
Mg2 O4 3.4254(13) no . 6_556
Mg2 N1 3.088(2) no . 7_556
Mg2 C7 2.991(2) no . 7_556
Mg2 C8 3.046(2) no . 6_556
O1 O3 3.076(3) no . 4_554
O1 C2 2.751(3) no . .
O1 C8 2.931(4) no . 4_554
O2 N1 3.449(4) no . 7_556
O2 C6 2.816(4) no . .
O2 C8 3.590(3) no . 4_554
O2 C9 3.210(4) no . 7_556
O3 C5 2.818(4) no . .
O3 C7 3.196(4) no . 4_555
O4 N1 3.219(3) no . 3_556
O4 C3 2.779(4) no . .
O4 C13 2.890(3) no . 3_556
O5 N1 3.452(2) no . 2_555
O5 C7 3.246(3) no . .
O5 C8 3.322(4) no . 4_554
O5 C10 3.583(3) no . .
O5 C12 3.590(5) no . .
O6 C14 3.599(8) no . .
O6 C15 2.803(9) no . .
N1 C9 3.573(3) no . 2_555
N1 C11 2.773(4) no . .
C1 C4 2.798(4) no . .
C2 C2 3.412(5) no . 3_556
C2 C3 3.359(4) no . 3_556
C2 C5 2.767(3) no . .
C3 C6 2.773(4) no . .
C7 C8 3.501(4) no . 4_554
C9 C9 3.146(3) no . 2_555
C9 C10 3.557(4) no . 2_555
C9 C12 2.733(6) no . .
C10 C12 2.946(5) no . 3_566
C10 C13 2.740(4) no . .
O3 O2 2.975(2) no . 6_546
O3 O5 2.8779(16) no . 6_546
O3 N1 2.8894(17) no . 6_546
O3 C9 3.317(2) no . 6_546
O3 C13 3.327(3) no . 6_546
O3 C15 3.321(11) no . 1_545
O6 C10 3.295(5) no . .
O6 C12 3.338(8) no . 3_566
C4 C15 3.580(9) no . 1_545
C5 C10 3.579(3) no . 6_546
C5 C11 3.561(3) no . 6_546
C8 C15 3.244(11) no . 1_545
C10 O6 3.295(5) no . .
C12 O6 3.338(8) no . 3_566
C15 O3 3.321(11) no . 1_565
C15 C4 3.580(9) no . 1_565
C15 C8 3.244(11) no . 1_565
Mg1 H8 3.3848 no . .
Mg1 H8 3.3848 no . 2_555
Mg2 H5 3.4942 no . .
Mg2 H5 3.4942 no . 7_556
O1 H1 2.4372 no . .
O1 H2 3.4246 no . 3_556
O2 H4 2.5255 no . .
O2 H5 2.5757 no . 7_556
O3 H3 2.5217 no . .
O4 H2 2.4862 no . .
O4 H8 2.3947 no . 3_556
O5 H5 2.4915 no . .
O5 H8 2.5057 no . .
O6 H12A 2.7908 no . .
O6 H13B 2.7754 no . .
N1 H3 3.0759 no . 6_556
N1 H5 3.4170 no . 2_555
N1 H6 3.2186 no . .
N1 H7 3.2182 no . .
C1 H2 3.2695 no . .
C1 H2 3.4618 no . 3_556
C1 H3 3.2652 no . .
C1 H5 3.5422 no . 7_556
C2 H1 3.3803 no . 3_556
C2 H2 3.2743 no . 3_556
C2 H4 3.2562 no . .
C3 H1 3.1224 no . 3_556
C3 H3 3.2504 no . .
C4 H1 3.2664 no . .
C4 H1 3.5679 no . 3_556
C4 H4 3.2713 no . .
C5 H2 3.2511 no . .
C6 H1 3.2548 no . .
C6 H5 3.2871 no . 7_556
C7 H1 2.6523 no . .
C7 H2 3.5412 no . 3_556
C7 H4 2.6916 no . .
C7 H5 3.2285 no . 7_556
C8 H2 2.6699 no . .
C8 H3 2.6694 no . .
C8 H8 3.4442 no . 3_556
C9 H3 2.8542 no . 6_556
C9 H5 3.0742 no . 2_555
C9 H8 3.1925 no . .
C10 H3 2.7017 no . 6_556
C10 H5 3.2186 no . 2_555
C10 H7 3.2505 no . .
C10 H7 2.6215 no . 3_566
C11 H3 2.7676 no . 6_556
C11 H4 3.4277 no . 6_556
C11 H5 3.2664 no . .
C11 H6 2.6857 no . 3_566
C11 H7 2.6792 no . 3_566
C11 H8 3.2717 no . .
C12 H3 2.9458 no . 6_556
C12 H6 3.2508 no . .
C12 H6 2.6260 no . 3_566
C13 H3 3.0953 no . 6_556
C13 H5 3.1906 no . .
C14 H12A 3.0354 no . .
C14 H13B 3.0315 no . .
C14 H14C 2.3775 no . .
C14 H16 2.5712 no . .
C15 H9A 3.0143 no . .
C15 H10B 3.0391 no . .
C15 H11C 2.4128 no . .
C15 H16 3.2440 no . .
C16 H9A 2.6806 no . .
C16 H10B 2.6671 no . .
C16 H11C 3.2372 no . .
C16 H12A 2.6652 no . .
C16 H13B 2.6548 no . .
C16 H14C 3.2038 no . .
H1 H1 3.4713 no . 2_555
H1 H2 2.3361 no . .
H1 H2 3.1784 no . 3_556
H2 H8 2.9493 no . 3_556
H3 H4 2.3389 no . .
H4 H5 2.7248 no . 7_556
H5 H5 3.2780 no . 2_555
H5 H6 2.3218 no . .
H5 H6 3.4812 no . 2_555
H6 H6 3.2651 no . 2_555
H6 H7 2.0308 no . 3_566
H7 H8 2.3293 no . .
H9A H13B 3.4144 no . .
H9A H14C 3.0315 no . .
H9A H16 2.6171 no . .
H10B H12A 3.4510 no . .
H10B H14C 3.0680 no . .
H10B H16 2.5868 no . .
H11C H12A 3.0778 no . .
H11C H13B 3.0904 no . .
H11C H14C 1.9948 no . .
H11C H16 3.5110 no . .
H12A H16 3.5396 no . .
H13B H16 3.5295 no . .
O2 H12A 3.1987 no . 6_546
O2 H14C 3.3122 no . 6_546
O3 H5 3.4932 no . 6_546
O3 H8 3.5187 no . 6_546
O3 H12A 3.1774 no . 1_545
O3 H13B 3.4119 no . 1_545
O3 H14C 2.8455 no . 1_545
O4 H12A 3.1447 no . 1_545
O4 H13B 3.4784 no . 1_545
O6 H6 2.3789 no . .
O6 H7 2.4246 no . 3_566
O6 H9A 3.2729 no . 7_566
O6 H13B 3.3283 no . 7_566
N2 H13B 3.2529 no . 7_566
C1 H16 2.9544 no . 7_556
C2 H9A 3.3684 no . 7_556
C2 H10B 3.3786 no . 7_556
C2 H10B 3.3795 no . 8_454
C2 H16 3.0508 no . 7_556
C3 H9A 3.3327 no . 7_556
C3 H10B 3.5536 no . 8_454
C3 H11C 3.3461 no . 8_454
C3 H13B 3.3127 no . 1_545
C3 H16 3.2579 no . 7_556
C4 H13B 2.9971 no . 1_545
C4 H14C 3.5015 no . 1_545
C4 H16 3.3505 no . 7_556
C5 H16 3.2181 no . 7_556
C6 H12A 3.4528 no . 6_546
C6 H16 3.0320 no . 7_556
C8 H12A 3.0319 no . 1_545
C8 H13B 3.0404 no . 1_545
C8 H14C 3.1080 no . 1_545
C11 H4 3.2374 no . 8_454
C12 H4 3.4404 no . 8_454
C12 H12A 3.2047 no . 3_566
C13 H12A 3.4313 no . 3_566
C13 H14C 3.3486 no . 6_546
C14 H1 3.4067 no . 8_555
C14 H2 3.2049 no . 8_555
C14 H9A 3.1216 no . 2_656
C15 H4 3.5341 no . 6_556
C16 H6 2.9445 no . .
C16 H7 3.3131 no . 3_566
C16 H13B 2.8741 no . 7_566
H1 C14 3.4067 no . 8_454
H1 H9A 3.2749 no . 7_556
H1 H10B 3.1008 no . 7_556
H1 H10B 2.6580 no . 8_454
H1 H11C 3.4033 no . 8_454
H1 H16 3.5171 no . 7_556
H2 C14 3.2049 no . 8_454
H2 H9A 3.2274 no . 7_556
H2 H10B 3.0174 no . 8_454
H2 H11C 2.5415 no . 8_454
H2 H13B 3.3968 no . 1_545
H3 N1 3.0759 no . 6_546
H3 C9 2.8542 no . 6_546
H3 C10 2.7017 no . 6_546
H3 C11 2.7676 no . 6_546
H3 C12 2.9458 no . 6_546
H3 C13 3.0953 no . 6_546
H3 H5 3.3636 no . 6_546
H3 H6 3.1658 no . 6_546
H3 H7 3.5102 no . 6_546
H4 C11 3.4277 no . 6_546
H4 C11 3.2374 no . 8_555
H4 C12 3.4404 no . 8_555
H4 C15 3.5341 no . 6_546
H4 H12A 2.8116 no . 6_546
H4 H16 3.5028 no . 7_556
H6 O6 2.3789 no . .
H6 C16 2.9445 no . .
H6 H16 3.1510 no . .
H7 O6 2.4246 no . 3_566
H7 C16 3.3131 no . 3_566
H7 H12A 2.9061 no . 3_566
H8 H11C 2.9235 no . 6_546
H8 H12A 3.3217 no . 3_566
H8 H14C 2.8944 no . 6_546
H9A O6 3.2729 no . 7_566
H9A C2 3.3684 no . 7_556
H9A C3 3.3327 no . 7_556
H9A C14 3.1216 no . 2_656
H9A H1 3.2749 no . 7_556
H9A H2 3.2274 no . 7_556
H9A H9A 2.6512 no . 2_656
H9A H10B 3.2477 no . 2_656
H9A H11C 2.9686 no . 2_656
H9A H13B 2.9904 no . 7_566
H10B C2 3.3786 no . 7_556
H10B C2 3.3795 no . 8_555
H10B C3 3.5536 no . 8_555
H10B H1 3.1008 no . 7_556
H10B H1 2.6580 no . 8_555
H10B H2 3.0174 no . 8_555
H10B H9A 3.2477 no . 2_656
H10B H10B 3.5586 no . 2_656
H11C C3 3.3461 no . 8_555
H11C H1 3.4033 no . 8_555
H11C H2 2.5415 no . 8_555
H11C H8 2.9235 no . 6_556
H11C H9A 2.9686 no . 2_656
H12A O2 3.1987 no . 6_556
H12A O3 3.1774 no . 1_565
H12A O4 3.1447 no . 1_565
H12A C6 3.4528 no . 6_556
H12A C8 3.0319 no . 1_565
H12A C12 3.2047 no . 3_566
H12A C13 3.4313 no . 3_566
H12A H4 2.8116 no . 6_556
H12A H7 2.9061 no . 3_566
H12A H8 3.3217 no . 3_566
H13B O3 3.4119 no . 1_565
H13B O4 3.4784 no . 1_565
H13B O6 3.3283 no . 7_566
H13B N2 3.2529 no . 7_566
H13B C3 3.3127 no . 1_565
H13B C4 2.9971 no . 1_565
H13B C8 3.0404 no . 1_565
H13B C16 2.8741 no . 7_566
H13B H2 3.3968 no . 1_565
H13B H9A 2.9904 no . 7_566
H13B H16 2.8035 no . 7_566
H14C O2 3.3122 no . 6_556
H14C O3 2.8455 no . 1_565
H14C C4 3.5015 no . 1_565
H14C C8 3.1080 no . 1_565
H14C C13 3.3486 no . 6_556
H14C H8 2.8944 no . 6_556
H16 C1 2.9544 no . 7_556
H16 C2 3.0508 no . 7_556
H16 C3 3.2579 no . 7_556
H16 C4 3.3505 no . 7_556
H16 C5 3.2181 no . 7_556
H16 C6 3.0320 no . 7_556
H16 H1 3.5171 no . 7_556
H16 H4 3.5028 no . 7_556
H16 H6 3.1510 no . .
H16 H13B 2.8035 no . 7_566
